data_4502628
loop_
_publ_author_name
'B\'athori, Nikoletta B.'
'Nassimbeni, Luigi R.'

_publ_section_title
;
 Selectivity and Enantiomeric Resolution in Inclusion Chemistry: A
 Systematic Study of Chiral Discrimination through Crystallization
;
_journal_issue 4
_journal_name_full 'Crystal Growth &amp; Design'
_journal_page_first 1782
_journal_paper_doi 10.1021/cg901461k
_journal_volume 10
_journal_year 2010
_chemical_absolute_configuration rm
_chemical_formula_sum 'C38 H45 N O4'
_chemical_formula_weight 579.75
_chemical_name_systematic
; 
 ? 
;
_space_group_IT_number 1
_symmetry_cell_setting triclinic
_symmetry_space_group_name_Hall 'P 1'
_symmetry_space_group_name_H-M 'P 1'
_atom_sites_solution_hydrogens geom
_atom_sites_solution_primary direct
_atom_sites_solution_secondary difmap
_audit_creation_method SHELXL-97
_cell_angle_alpha 95.83(3)
_cell_angle_beta 95.94(3)
_cell_angle_gamma 96.29(3)
_cell_formula_units_Z 2
_cell_length_a 9.6099(19)
_cell_length_b 10.045(2)
_cell_length_c 17.095(3)
_cell_measurement_reflns_used 9508
_cell_measurement_temperature 173(2)
_cell_measurement_theta_max 25.67
_cell_measurement_theta_min 2.05
_cell_volume 1620.8(6)
_computing_structure_refinement 'SHELXL-97 (Sheldrick, 1997)'
_computing_structure_solution 'SHELXS-97 (Sheldrick, 1990)'
_diffrn_ambient_temperature 173(2)
_diffrn_measured_fraction_theta_full 0.967
_diffrn_measured_fraction_theta_max 0.967
_diffrn_radiation_monochromator graphite
_diffrn_radiation_source 'fine-focus sealed tube'
_diffrn_radiation_type MoK\a
_diffrn_radiation_wavelength 0.71073
_diffrn_reflns_av_R_equivalents 0.0331
_diffrn_reflns_av_sigmaI/netI 0.0692
_diffrn_reflns_limit_h_max 11
_diffrn_reflns_limit_h_min -11
_diffrn_reflns_limit_k_max 12
_diffrn_reflns_limit_k_min -12
_diffrn_reflns_limit_l_max 20
_diffrn_reflns_limit_l_min -19
_diffrn_reflns_number 13584
_diffrn_reflns_theta_full 25.67
_diffrn_reflns_theta_max 25.67
_diffrn_reflns_theta_min 2.05
_exptl_absorpt_coefficient_mu 0.076
_exptl_absorpt_correction_type none
_exptl_crystal_density_diffrn 1.188
_exptl_crystal_density_method 'not measured'
_exptl_crystal_F_000 624
_exptl_crystal_size_max 0.50
_exptl_crystal_size_mid 0.50
_exptl_crystal_size_min 0.40
_refine_diff_density_max 0.564
_refine_diff_density_min -0.443
_refine_diff_density_rms 0.069
_refine_ls_abs_structure_details 'Flack H D (1983), Acta Cryst. A39, 876-881'
_refine_ls_extinction_coef 0.054(7)
_refine_ls_extinction_expression Fc^*^=kFc[1+0.001xFc^2^\l^3^/sin(2\q)]^-1/4^
_refine_ls_extinction_method SHELXL
_refine_ls_goodness_of_fit_ref 1.033
_refine_ls_hydrogen_treatment noref
_refine_ls_matrix_type full
_refine_ls_number_parameters 779
_refine_ls_number_reflns 9508
_refine_ls_number_restraints 44
_refine_ls_restrained_S_all 1.032
_refine_ls_R_factor_all 0.0810
_refine_ls_R_factor_gt 0.0667
_refine_ls_shift/su_max 2.486
_refine_ls_shift/su_mean 0.063
_refine_ls_structure_factor_coef Fsqd
_refine_ls_weighting_details 'calc w=1/[\s^2^(Fo^2^)+(0.1357P)^2^+0.0958P] where P=(Fo^2^+2Fc^2^)/3'
_refine_ls_weighting_scheme calc
_refine_ls_wR_factor_gt 0.1763
_refine_ls_wR_factor_ref 0.1907
_reflns_number_gt 7899
_reflns_number_total 9508
_reflns_threshold_expression >2sigma(I)
_cod_data_source_file cg901461k_si_006.cif
_cod_data_source_block 6_seriesII
_cod_original_sg_symbol_H-M P1
_cod_database_code 4502628

loop_
_symmetry_equiv_pos_as_xyz
'x, y, z'

loop_
_atom_site_label
_atom_site_type_symbol
_atom_site_fract_x
_atom_site_fract_y
_atom_site_fract_z
_atom_site_U_iso_or_equiv
_atom_site_adp_type
_atom_site_occupancy
_atom_site_symmetry_multiplicity
_atom_site_calc_flag
_atom_site_refinement_flags
_atom_site_disorder_assembly
_atom_site_disorder_group
O1A O 0.5023(6) 0.1995(6) 0.3075(4) 0.0345(6) Uani 1 1 d . . .
H1A H 0.5448 0.2677 0.3361 0.041 Uiso 1 1 calc R . .
C1A C 0.4296(7) 0.2405(6) 0.2383(4) 0.0282(7) Uani 1 1 d . . .
O2A O 0.6607(6) 0.4201(6) 0.3764(4) 0.0403(6) Uani 1 1 d . . .
H3A H 0.7404 0.4126 0.3996 0.048 Uiso 1 1 calc R . .
C2A C 0.4467(6) 0.3974(6) 0.2453(4) 0.0272(7) Uani 1 1 d . . .
H2A H 0.4047 0.4332 0.2931 0.033 Uiso 1 1 calc R . .
O3A O 0.3739(6) 0.4379(6) 0.1761(4) 0.0341(6) Uani 1 1 d . . .
C3A C 0.4580(7) 0.5428(6) 0.1454(4) 0.0312(8) Uani 1 1 d . . .
O4A O 0.5870(6) 0.5699(6) 0.1976(4) 0.0359(6) Uani 1 1 d . . .
C4A C 0.5989(7) 0.4670(6) 0.2478(5) 0.0301(7) Uani 1 1 d . . .
H4A H 0.6579 0.4006 0.2246 0.036 Uiso 1 1 calc R . .
C5A C 0.6720(7) 0.5293(6) 0.3304(5) 0.0310(8) Uani 1 1 d . . .
C11A C 0.4907(7) 0.1812(6) 0.1651(5) 0.0303(7) Uani 1 1 d . . .
C12A C 0.6276(7) 0.1501(6) 0.1703(5) 0.0361(8) Uani 1 1 d . . .
H12A H 0.6822 0.1602 0.2206 0.043 Uiso 1 1 calc R . .
C13A C 0.6874(7) 0.1040(7) 0.1032(5) 0.0447(10) Uani 1 1 d . . .
H13A H 0.7824 0.0851 0.1079 0.054 Uiso 1 1 calc R . .
C14A C 0.6083(7) 0.0862(6) 0.0303(5) 0.0440(10) Uani 1 1 d . . .
H14A H 0.6489 0.0558 -0.0157 0.053 Uiso 1 1 calc R . .
C15A C 0.4701(7) 0.1124(6) 0.0240(5) 0.0378(9) Uani 1 1 d . . .
H15A H 0.4146 0.0972 -0.0261 0.045 Uiso 1 1 calc R . .
C16A C 0.4110(7) 0.1614(6) 0.0911(5) 0.0333(8) Uani 1 1 d . . .
H16A H 0.3163 0.1812 0.0862 0.040 Uiso 1 1 calc R . .
C17A C 0.2756(7) 0.1810(6) 0.2381(4) 0.0292(7) Uani 1 1 d . . .
C18A C 0.2470(7) 0.0412(6) 0.2385(5) 0.0367(8) Uani 1 1 d . . .
H18A H 0.3215 -0.0132 0.2351 0.044 Uiso 1 1 calc R . .
C19A C 0.1125(7) -0.0189(7) 0.2435(5) 0.0450(10) Uani 1 1 d . . .
H19A H 0.0957 -0.1135 0.2451 0.054 Uiso 1 1 calc R . .
C20A C 0.0027(7) 0.0581(7) 0.2462(5) 0.0486(10) Uani 1 1 d . . .
H20A H -0.0900 0.0165 0.2493 0.058 Uiso 1 1 calc R . .
C21A C 0.0272(7) 0.1956(7) 0.2445(5) 0.0498(11) Uani 1 1 d . . .
H21A H -0.0483 0.2491 0.2463 0.060 Uiso 1 1 calc R . .
C22A C 0.1637(7) 0.2552(6) 0.2402(5) 0.0363(8) Uani 1 1 d . . .
H22A H 0.1799 0.3498 0.2386 0.044 Uiso 1 1 calc R . .
C31A C 0.4884(7) 0.4937(6) 0.0627(5) 0.0387(9) Uani 1 1 d . . .
H112 H 0.3985 0.4588 0.0296 0.046 Uiso 1 1 calc R . .
H111 H 0.5469 0.4188 0.0655 0.046 Uiso 1 1 calc R . .
C32A C 0.5655(7) 0.6073(7) 0.0241(5) 0.0484(10) Uani 1 1 d . . .
H113 H 0.6610 0.6336 0.0527 0.058 Uiso 1 1 calc R . .
H114 H 0.5757 0.5747 -0.0314 0.058 Uiso 1 1 calc R . .
C33A C 0.4848(8) 0.7289(7) 0.0257(5) 0.0485(10) Uani 1 1 d . . .
H116 H 0.3919 0.7041 -0.0063 0.058 Uiso 1 1 calc R . .
H115 H 0.5374 0.8016 0.0016 0.058 Uiso 1 1 calc R . .
C34A C 0.4635(7) 0.7801(6) 0.1098(5) 0.0451(10) Uani 1 1 d . . .
H117 H 0.5562 0.8104 0.1410 0.054 Uiso 1 1 calc R . .
H118 H 0.4089 0.8581 0.1091 0.054 Uiso 1 1 calc R . .
C35A C 0.3855(7) 0.6692(6) 0.1479(5) 0.0382(9) Uani 1 1 d . . .
H119 H 0.3778 0.7022 0.2036 0.046 Uiso 1 1 calc R . .
H120 H 0.2888 0.6471 0.1201 0.046 Uiso 1 1 calc R . .
C51A C 0.5956(7) 0.6449(6) 0.3651(5) 0.0376(9) Uani 1 1 d . . .
C52A C 0.5125(7) 0.6250(7) 0.4259(5) 0.0448(10) Uani 1 1 d . . .
H52A H 0.5019 0.5399 0.4456 0.054 Uiso 1 1 calc R . .
C53A C 0.4446(7) 0.7307(7) 0.4580(5) 0.0590(13) Uani 1 1 d . . .
H53A H 0.3903 0.7178 0.5006 0.071 Uiso 1 1 calc R . .
C54A C 0.4559(7) 0.8502(8) 0.4289(5) 0.0646(15) Uani 1 1 d . . .
H54A H 0.4072 0.9202 0.4503 0.078 Uiso 1 1 calc R . .
C55A C 0.5366(8) 0.8727(7) 0.3687(5) 0.0603(14) Uani 1 1 d . . .
H55A H 0.5438 0.9579 0.3488 0.072 Uiso 1 1 calc R . .
C56A C 0.6084(7) 0.7700(6) 0.3367(5) 0.0446(10) Uani 1 1 d . . .
H56A H 0.6656 0.7857 0.2957 0.054 Uiso 1 1 calc R . .
C57A C 0.8280(7) 0.5796(6) 0.3281(5) 0.0375(9) Uani 1 1 d . . .
C58A C 0.9068(7) 0.6455(7) 0.3973(5) 0.0470(10) Uani 1 1 d . . .
H58A H 0.8613 0.6644 0.4432 0.056 Uiso 1 1 calc R . .
C59A C 1.0491(7) 0.6833(7) 0.3997(5) 0.0621(14) Uani 1 1 d . . .
H59A H 1.1004 0.7267 0.4477 0.075 Uiso 1 1 calc R . .
C60A C 1.1190(7) 0.6600(7) 0.3346(5) 0.0583(13) Uani 1 1 d . . .
H60A H 1.2176 0.6859 0.3373 0.070 Uiso 1 1 calc R . .
C61A C 1.0425(7) 0.5980(7) 0.2650(5) 0.0510(11) Uani 1 1 d . . .
H61A H 1.0890 0.5821 0.2191 0.061 Uiso 1 1 calc R . .
C62A C 0.8982(7) 0.5586(6) 0.2613(5) 0.0447(10) Uani 1 1 d . . .
H62A H 0.8471 0.5170 0.2129 0.054 Uiso 1 1 calc R . .
O1B O 0.0385(6) 0.3727(6) 0.6861(4) 0.0375(6) Uani 1 1 d . . .
H1B H 0.0066 0.4187 0.7224 0.045 Uiso 1 1 calc R . .
C1B C 0.1784(7) 0.4296(6) 0.6784(5) 0.0316(8) Uani 1 1 d . . .
O2B O -0.0489(6) 0.5447(6) 0.7957(4) 0.0386(6) Uani 1 1 d . . .
H3B H -0.0123 0.5195 0.8376 0.046 Uiso 1 1 calc R . .
C2B C 0.1794(7) 0.5844(6) 0.6833(5) 0.0316(8) Uani 1 1 d . . .
H2B H 0.1030 0.6050 0.6436 0.038 Uiso 1 1 calc R . .
O3B O 0.3119(6) 0.6461(6) 0.6650(4) 0.0347(6) Uani 1 1 d . . .
C3B C 0.3513(7) 0.7743(6) 0.7141(5) 0.0338(8) Uani 1 1 d . . .
C4B C 0.1653(7) 0.6620(6) 0.7645(5) 0.0307(7) Uani 1 1 d . . .
H4B H 0.2184 0.6202 0.8071 0.037 Uiso 1 1 calc R . .
O4B O 0.2365(6) 0.7919(6) 0.7583(4) 0.0343(6) Uani 1 1 d . . .
C5B C 0.0153(7) 0.6786(6) 0.7872(5) 0.0331(8) Uani 1 1 d . . .
C11B C 0.2878(7) 0.3940(6) 0.7429(5) 0.0357(8) Uani 1 1 d . . .
C12B C 0.2435(8) 0.3327(7) 0.8065(5) 0.0446(10) Uani 1 1 d . . .
H12B H 0.1457 0.3099 0.8094 0.054 Uiso 1 1 calc R . .
C13B C 0.3427(8) 0.3041(7) 0.8668(5) 0.0580(13) Uani 1 1 d . . .
H13B H 0.3116 0.2649 0.9112 0.070 Uiso 1 1 calc R . .
C14B C 0.4837(8) 0.3322(7) 0.8622(5) 0.0539(12) Uani 1 1 d . . .
H14B H 0.5504 0.3107 0.9026 0.065 Uiso 1 1 calc R . .
C15B C 0.5286(7) 0.3917(7) 0.7988(5) 0.0493(11) Uani 1 1 d . . .
H15B H 0.6266 0.4131 0.7959 0.059 Uiso 1 1 calc R . .
C16B C 0.4299(7) 0.4209(6) 0.7384(5) 0.0378(8) Uani 1 1 d . . .
H16B H 0.4616 0.4596 0.6940 0.045 Uiso 1 1 calc R . .
C17B C 0.2067(7) 0.3644(6) 0.5974(5) 0.0313(8) Uani 1 1 d . . .
C18B C 0.2048(7) 0.2237(7) 0.5897(5) 0.0411(9) Uani 1 1 d . . .
H18B H 0.1897 0.1753 0.6336 0.049 Uiso 1 1 calc R . .
C19B C 0.2250(7) 0.1555(7) 0.5175(5) 0.0478(10) Uani 1 1 d . . .
H19B H 0.2249 0.0604 0.5128 0.057 Uiso 1 1 calc R . .
C20B C 0.2451(7) 0.2233(7) 0.4533(5) 0.0477(10) Uani 1 1 d . . .
H20B H 0.2591 0.1755 0.4044 0.057 Uiso 1 1 calc R . .
C21B C 0.2449(7) 0.3613(7) 0.4599(5) 0.0486(10) Uani 1 1 d . . .
H21B H 0.2572 0.4086 0.4153 0.058 Uiso 1 1 calc R . .
C22B C 0.2267(7) 0.4320(6) 0.5327(5) 0.0423(9) Uani 1 1 d . . .
H22B H 0.2282 0.5272 0.5372 0.051 Uiso 1 1 calc R . .
C31B C 0.4858(7) 0.7671(6) 0.7684(5) 0.0387(9) Uani 1 1 d . . .
H122 H 0.5596 0.7387 0.7362 0.046 Uiso 1 1 calc R . .
H121 H 0.4674 0.6987 0.8050 0.046 Uiso 1 1 calc R . .
C32B C 0.5385(7) 0.9041(7) 0.8163(5) 0.0477(10) Uani 1 1 d . . .
H123 H 0.4703 0.9270 0.8536 0.057 Uiso 1 1 calc R . .
H124 H 0.6300 0.8989 0.8475 0.057 Uiso 1 1 calc R . .
C33B C 0.5559(7) 1.0132(7) 0.7619(5) 0.0541(12) Uani 1 1 d . . .
H126 H 0.6295 0.9936 0.7273 0.065 Uiso 1 1 calc R . .
H125 H 0.5875 1.1010 0.7940 0.065 Uiso 1 1 calc R . .
C34B C 0.4192(7) 1.0221(7) 0.7110(5) 0.0497(10) Uani 1 1 d . . .
H127 H 0.4341 1.0928 0.6753 0.060 Uiso 1 1 calc R . .
H128 H 0.3470 1.0474 0.7452 0.060 Uiso 1 1 calc R . .
C35B C 0.3677(7) 0.8875(6) 0.6623(5) 0.0411(9) Uani 1 1 d . . .
H129 H 0.2759 0.8933 0.6315 0.049 Uiso 1 1 calc R . .
H130 H 0.4357 0.8672 0.6243 0.049 Uiso 1 1 calc R . .
C51B C -0.0726(7) 0.7324(7) 0.7209(5) 0.0394(9) Uani 1 1 d . . .
C52B C -0.1788(7) 0.6497(7) 0.6713(5) 0.0484(10) Uani 1 1 d . . .
H52B H -0.2002 0.5581 0.6799 0.058 Uiso 1 1 calc R . .
C53B C -0.2531(8) 0.7003(8) 0.6096(5) 0.0599(13) Uani 1 1 d . . .
H53B H -0.3258 0.6432 0.5765 0.072 Uiso 1 1 calc R . .
C54B C -0.2233(8) 0.8309(8) 0.5957(5) 0.0621(14) Uani 1 1 d . . .
H54B H -0.2736 0.8636 0.5523 0.074 Uiso 1 1 calc R . .
C55B C -0.1206(8) 0.9155(8) 0.6443(5) 0.0608(13) Uani 1 1 d . . .
H55B H -0.1003 1.0066 0.6344 0.073 Uiso 1 1 calc R . .
C56B C -0.0455(7) 0.8680(7) 0.7086(5) 0.0487(10) Uani 1 1 d . . .
H56B H 0.0230 0.9274 0.7433 0.058 Uiso 1 1 calc R . .
C57B C 0.0165(7) 0.7627(6) 0.8667(5) 0.0322(8) Uani 1 1 d . . .
C58B C -0.1141(7) 0.7707(7) 0.8948(5) 0.0445(10) Uani 1 1 d . . .
H58B H -0.1978 0.7328 0.8621 0.053 Uiso 1 1 calc R . .
C59B C -0.1232(7) 0.8337(7) 0.9703(5) 0.0501(11) Uani 1 1 d . . .
H59B H -0.2125 0.8371 0.9891 0.060 Uiso 1 1 calc R . .
C60B C -0.0008(7) 0.8916(7) 1.0183(5) 0.0483(10) Uani 1 1 d . . .
H60B H -0.0063 0.9346 1.0698 0.058 Uiso 1 1 calc R . .
C61B C 0.1276(7) 0.8860(7) 0.9905(5) 0.0480(10) Uani 1 1 d . . .
H61B H 0.2111 0.9268 1.0225 0.058 Uiso 1 1 calc R . .
C62B C 0.1362(7) 0.8208(7) 0.9154(5) 0.0395(9) Uani 1 1 d . . .
H62B H 0.2260 0.8163 0.8974 0.047 Uiso 1 1 calc R . .
N1 N 0.851(5) 0.387(3) 0.497(3) 0.070 Uiso 0.061(6) 1 d PD A 1
H1N H 0.9039 0.3577 0.4601 0.105 Uiso 0.061(6) 1 d PR A 1
H2N H 0.9048 0.4458 0.5343 0.105 Uiso 0.061(6) 1 d PR A 1
C1N C 0.728(4) 0.291(5) 0.597(2) 0.070 Uiso 0.061(6) 1 d PD A 1
H71A H 0.7326 0.3884 0.6100 0.105 Uiso 0.061(6) 1 calc PR A 1
H71B H 0.7623 0.2506 0.6444 0.105 Uiso 0.061(6) 1 calc PR A 1
H71C H 0.6303 0.2524 0.5794 0.105 Uiso 0.061(6) 1 calc PR A 1
C2N C 0.818(2) 0.260(2) 0.533(2) 0.070 Uiso 0.061(6) 1 d PD A 1
H72A H 0.9076 0.2296 0.5554 0.084 Uiso 0.061(6) 1 calc PR A 1
C3N C 0.745(3) 0.157(3) 0.468(3) 0.070 Uiso 0.061(6) 1 d PD A 1
H73A H 0.7078 0.2037 0.4231 0.084 Uiso 0.061(6) 1 calc PR A 1
H73B H 0.6644 0.1065 0.4873 0.084 Uiso 0.061(6) 1 calc PR A 1
C4N C 0.841(6) 0.060(6) 0.438(4) 0.070 Uiso 0.061(6) 1 d PD A 1
H74A H 0.9360 0.0849 0.4651 0.105 Uiso 0.061(6) 1 calc PR A 1
H74B H 0.8425 0.0620 0.3807 0.105 Uiso 0.061(6) 1 calc PR A 1
H74C H 0.8053 -0.0315 0.4479 0.105 Uiso 0.061(6) 1 calc PR A 1
N2 N 0.8521(8) 0.3672(6) 0.4889(6) 0.070 Uiso 0.939(6) 1 d PD A 2
H4N H 0.9460 0.3825 0.4886 0.105 Uiso 0.939(6) 1 d PR A 2
H3N H 0.8254 0.4248 0.5268 0.105 Uiso 0.939(6) 1 d PR A 2
C5N C 0.8490(8) 0.1384(6) 0.4316(5) 0.070 Uiso 0.939(6) 1 d PD A 2
H75A H 0.7783 0.1451 0.3871 0.105 Uiso 0.939(6) 1 calc PR A 2
H75B H 0.8454 0.0445 0.4429 0.105 Uiso 0.939(6) 1 calc PR A 2
H75C H 0.9430 0.1691 0.4181 0.105 Uiso 0.939(6) 1 calc PR A 2
C6N C 0.8192(7) 0.2251(6) 0.5033(5) 0.070 Uiso 0.939(6) 1 d PD A 2
H76A H 0.8806 0.2066 0.5509 0.084 Uiso 0.939(6) 1 calc PR A 2
C7N C 0.6677(7) 0.2044(7) 0.5180(5) 0.070 Uiso 0.939(6) 1 d PD A 2
H77A H 0.6429 0.1093 0.5269 0.084 Uiso 0.939(6) 1 calc PR A 2
H77B H 0.6078 0.2213 0.4702 0.084 Uiso 0.939(6) 1 calc PR A 2
C8N C 0.6358(7) 0.2944(8) 0.5877(5) 0.070 Uiso 0.939(6) 1 d PD A 2
H78A H 0.7054 0.2900 0.6332 0.105 Uiso 0.939(6) 1 calc PR A 2
H78B H 0.5413 0.2647 0.6008 0.105 Uiso 0.939(6) 1 calc PR A 2
H78C H 0.6399 0.3874 0.5746 0.105 Uiso 0.939(6) 1 calc PR A 2
N3 N 0.017(2) 0.4870(15) 0.9418(10) 0.070 Uiso 0.272(7) 1 d PD B 3
H6N H 0.0269 0.5687 0.9659 0.105 Uiso 0.272(7) 1 d PR B 3
H5N H 0.1026 0.4494 0.9591 0.105 Uiso 0.272(7) 1 d PR B 3
C9N C -0.011(2) 0.4198(15) 1.0706(7) 0.070 Uiso 0.272(7) 1 d PD B 3
H79B H -0.0331 0.3397 1.0974 0.105 Uiso 0.272(7) 1 calc PR B 3
H79C H -0.0555 0.4947 1.0943 0.105 Uiso 0.272(7) 1 calc PR B 3
H79A H 0.0917 0.4445 1.0765 0.105 Uiso 0.272(7) 1 calc PR B 3
C10N C -0.0646(11) 0.3899(11) 0.9844(8) 0.070 Uiso 0.272(7) 1 d PD B 3
H80A H -0.1668 0.4017 0.9763 0.084 Uiso 0.272(7) 1 calc PR B 3
C11N C -0.043(2) 0.2510(12) 0.9502(8) 0.070 Uiso 0.272(7) 1 d PD B 3
H81A H 0.0121 0.2581 0.9048 0.084 Uiso 0.272(7) 1 calc PR B 3
H81B H -0.1363 0.1999 0.9301 0.084 Uiso 0.272(7) 1 calc PR B 3
C12N C 0.031(2) 0.1746(14) 1.0093(11) 0.070 Uiso 0.272(7) 1 d PD B 3
H82B H 0.0910 0.1162 0.9824 0.105 Uiso 0.272(7) 1 calc PR B 3
H82A H -0.0385 0.1193 1.0341 0.105 Uiso 0.272(7) 1 calc PR B 3
H82C H 0.0897 0.2383 1.0501 0.105 Uiso 0.272(7) 1 calc PR B 3
N4 N 0.0661(11) 0.4818(9) 0.9463(7) 0.070 Uiso 0.543(7) 1 d PD C 4
H8N H 0.0048 0.5423 0.9534 0.105 Uiso 0.543(7) 1 d PR C 4
H7N H 0.1540 0.5251 0.9499 0.105 Uiso 0.543(7) 1 d PR C 4
C13N C -0.1250(9) 0.4466(10) 1.0248(7) 0.070 Uiso 0.543(7) 1 d PD C 4
H83A H -0.1064 0.5389 1.0513 0.105 Uiso 0.543(7) 1 calc PR C 4
H83B H -0.1692 0.3875 1.0598 0.105 Uiso 0.543(7) 1 calc PR C 4
H83C H -0.1884 0.4447 0.9758 0.105 Uiso 0.543(7) 1 calc PR C 4
C14N C 0.0111(8) 0.3984(8) 1.0055(5) 0.070 Uiso 0.543(7) 1 d PD C 4
H84A H 0.0800 0.4104 1.0544 0.084 Uiso 0.543(7) 1 calc PR C 4
C15N C -0.0065(10) 0.2542(8) 0.9696(6) 0.070 Uiso 0.543(7) 1 d PD C 4
H85A H -0.0373 0.1957 1.0094 0.084 Uiso 0.543(7) 1 calc PR C 4
H85B H 0.0858 0.2302 0.9558 0.084 Uiso 0.543(7) 1 calc PR C 4
C16N C -0.1115(12) 0.2269(10) 0.8969(6) 0.070 Uiso 0.543(7) 1 d PD C 4
H86A H -0.2070 0.2277 0.9121 0.105 Uiso 0.543(7) 1 calc PR C 4
H86B H -0.1028 0.1385 0.8691 0.105 Uiso 0.543(7) 1 calc PR C 4
H86C H -0.0933 0.2967 0.8619 0.105 Uiso 0.543(7) 1 calc PR C 4
N5 N 0.047(3) 0.499(2) 0.9492(15) 0.070 Uiso 0.185(7) 1 d PD D 5
H9N H 0.0163 0.5786 0.9633 0.105 Uiso 0.185(7) 1 d PR D 5
H10N H 0.1370 0.5008 0.9704 0.105 Uiso 0.185(7) 1 d PR D 5
C17N C -0.072(3) 0.431(3) 1.0580(11) 0.070 Uiso 0.185(7) 1 d PD D 5
H87B H 0.0111 0.4603 1.0967 0.105 Uiso 0.185(7) 1 calc PR D 5
H87A H -0.1313 0.3584 1.0770 0.105 Uiso 0.185(7) 1 calc PR D 5
H87C H -0.1258 0.5074 1.0512 0.105 Uiso 0.185(7) 1 calc PR D 5
C18N C -0.0258(15) 0.3815(16) 0.9802(10) 0.070 Uiso 0.185(7) 1 d PD D 5
H88A H 0.0406 0.3129 0.9884 0.084 Uiso 0.185(7) 1 calc PR D 5
C19N C -0.1468(17) 0.323(2) 0.9196(13) 0.070 Uiso 0.185(7) 1 d PD D 5
H89A H -0.1701 0.3921 0.8848 0.084 Uiso 0.185(7) 1 calc PR D 5
H89B H -0.2304 0.2985 0.9470 0.084 Uiso 0.185(7) 1 calc PR D 5
C20N C -0.116(3) 0.200(3) 0.8698(16) 0.070 Uiso 0.185(7) 1 d PD D 5
H90C H -0.0403 0.2257 0.8379 0.105 Uiso 0.185(7) 1 calc PR D 5
H90B H -0.2010 0.1614 0.8347 0.105 Uiso 0.185(7) 1 calc PR D 5
H90A H -0.0866 0.1336 0.9041 0.105 Uiso 0.185(7) 1 calc PR D 5

loop_
_atom_site_aniso_label
_atom_site_aniso_U_11
_atom_site_aniso_U_22
_atom_site_aniso_U_33
_atom_site_aniso_U_23
_atom_site_aniso_U_13
_atom_site_aniso_U_12
O1A 0.0432(14) 0.0273(12) 0.0298(14) 0.0037(11) -0.0054(11) -0.0012(11)
C1A 0.0304(16) 0.0280(17) 0.0259(19) 0.0027(14) 0.0013(14) 0.0042(14)
O2A 0.0411(14) 0.0335(13) 0.0407(16) 0.0045(12) -0.0131(12) -0.0036(12)
C2A 0.0262(16) 0.0258(16) 0.0269(18) -0.0013(14) -0.0015(13) -0.0001(13)
O3A 0.0351(13) 0.0316(13) 0.0342(15) 0.0102(11) -0.0022(11) -0.0022(11)
C3A 0.0312(17) 0.0311(18) 0.029(2) 0.0052(15) -0.0031(14) -0.0022(14)
O4A 0.0387(13) 0.0301(13) 0.0354(15) 0.0054(11) -0.0026(11) -0.0064(10)
C4A 0.0324(17) 0.0258(17) 0.031(2) 0.0010(15) 0.0009(14) 0.0031(14)
C5A 0.0336(18) 0.0256(17) 0.031(2) 0.0005(14) -0.0042(14) -0.0001(14)
C11A 0.0374(18) 0.0214(16) 0.0304(19) -0.0004(14) 0.0013(15) 0.0015(14)
C12A 0.0383(19) 0.0281(18) 0.038(2) -0.0092(16) 0.0033(16) 0.0006(15)
C13A 0.039(2) 0.041(2) 0.052(3) -0.0068(19) 0.0119(19) -0.0005(17)
C14A 0.058(2) 0.0288(19) 0.046(3) -0.0063(17) 0.025(2) -0.0016(18)
C15A 0.057(2) 0.0251(17) 0.031(2) 0.0016(15) 0.0073(17) 0.0000(16)
C16A 0.0421(19) 0.0245(16) 0.032(2) -0.0019(15) 0.0004(16) 0.0049(15)
C17A 0.0348(18) 0.0291(17) 0.0215(18) -0.0004(14) 0.0014(14) -0.0005(15)
C18A 0.0408(19) 0.0302(19) 0.038(2) 0.0023(16) 0.0049(16) 0.0006(16)
C19A 0.053(2) 0.034(2) 0.042(2) -0.0009(18) 0.0021(19) -0.0091(18)
C20A 0.041(2) 0.050(3) 0.051(3) 0.002(2) 0.0069(19) -0.0097(19)
C21A 0.038(2) 0.052(3) 0.060(3) 0.010(2) 0.011(2) 0.0029(19)
C22A 0.0351(19) 0.0344(19) 0.038(2) 0.0029(16) 0.0023(16) 0.0014(16)
C31A 0.047(2) 0.0316(19) 0.036(2) -0.0002(16) 0.0073(17) 0.0016(17)
C32A 0.064(3) 0.044(2) 0.037(2) 0.0048(19) 0.014(2) -0.001(2)
C33A 0.065(3) 0.038(2) 0.042(3) 0.0177(19) 0.004(2) -0.004(2)
C34A 0.055(2) 0.0287(19) 0.053(3) 0.0076(18) 0.005(2) 0.0058(18)
C35A 0.042(2) 0.0340(19) 0.040(2) 0.0066(17) 0.0095(17) 0.0039(16)
C51A 0.0336(18) 0.037(2) 0.037(2) -0.0081(17) -0.0070(16) 0.0033(16)
C52A 0.035(2) 0.051(2) 0.040(2) -0.0154(19) -0.0036(17) -0.0031(18)
C53A 0.036(2) 0.068(3) 0.064(3) -0.026(3) 0.004(2) -0.002(2)
C54A 0.039(2) 0.063(3) 0.080(4) -0.040(3) -0.008(2) 0.011(2)
C55A 0.059(3) 0.035(2) 0.075(4) -0.020(2) -0.027(3) 0.007(2)
C56A 0.054(2) 0.0287(19) 0.047(3) -0.0051(18) -0.0094(19) 0.0062(18)
C57A 0.0350(19) 0.0224(17) 0.052(3) 0.0021(17) -0.0062(17) 0.0018(15)
C58A 0.046(2) 0.040(2) 0.049(3) -0.0006(19) -0.0077(19) -0.0062(18)
C59A 0.049(3) 0.052(3) 0.078(4) 0.014(3) -0.016(3) -0.008(2)
C60A 0.032(2) 0.048(3) 0.091(4) 0.017(3) -0.006(2) -0.0053(19)
C61A 0.037(2) 0.045(2) 0.070(3) 0.004(2) 0.007(2) 0.0013(18)
C62A 0.0348(19) 0.035(2) 0.062(3) -0.0009(19) 0.0019(18) 0.0024(16)
O1B 0.0337(12) 0.0384(14) 0.0377(16) -0.0070(11) 0.0048(11) 0.0015(11)
C1B 0.0319(17) 0.0354(19) 0.0270(19) 0.0001(15) 0.0034(14) 0.0060(15)
O2B 0.0385(14) 0.0355(14) 0.0387(16) -0.0049(12) 0.0027(12) 0.0011(11)
C2B 0.0301(17) 0.0365(19) 0.0276(19) -0.0005(15) 0.0021(14) 0.0062(15)
O3B 0.0354(12) 0.0325(13) 0.0339(14) -0.0077(11) 0.0097(11) -0.0004(11)
C3B 0.0323(17) 0.0328(18) 0.033(2) -0.0073(15) -0.0004(15) 0.0038(15)
C4B 0.0307(17) 0.0306(17) 0.0291(19) -0.0012(14) -0.0007(14) 0.0043(14)
O4B 0.0347(13) 0.0296(13) 0.0358(15) -0.0092(11) 0.0048(11) 0.0032(10)
C5B 0.0308(17) 0.0348(19) 0.032(2) -0.0056(15) 0.0040(15) 0.0060(15)
C11B 0.046(2) 0.0327(18) 0.028(2) -0.0045(15) 0.0013(16) 0.0115(16)
C12B 0.058(2) 0.043(2) 0.036(2) 0.0033(18) 0.0082(19) 0.020(2)
C13B 0.082(3) 0.061(3) 0.039(3) 0.009(2) 0.012(2) 0.035(3)
C14B 0.074(3) 0.058(3) 0.029(2) -0.010(2) -0.012(2) 0.035(2)
C15B 0.047(2) 0.036(2) 0.061(3) -0.008(2) -0.009(2) 0.0141(18)
C16B 0.043(2) 0.0333(19) 0.036(2) -0.0004(16) -0.0019(16) 0.0103(17)
C17B 0.0297(17) 0.0338(19) 0.0275(19) -0.0047(15) -0.0035(14) 0.0047(15)
C18B 0.052(2) 0.037(2) 0.033(2) -0.0046(17) 0.0022(17) 0.0097(18)
C19B 0.054(2) 0.045(2) 0.040(2) -0.0166(19) 0.0003(19) 0.012(2)
C20B 0.051(2) 0.055(3) 0.033(2) -0.0156(19) 0.0066(18) 0.001(2)
C21B 0.057(2) 0.052(3) 0.032(2) -0.0062(19) 0.0082(19) -0.008(2)
C22B 0.052(2) 0.037(2) 0.034(2) -0.0059(17) -0.0002(18) -0.0038(18)
C31B 0.037(2) 0.038(2) 0.041(2) -0.0032(17) 0.0018(16) 0.0117(17)
C32B 0.039(2) 0.047(2) 0.051(3) -0.019(2) -0.0051(18) 0.0102(18)
C33B 0.044(2) 0.040(2) 0.070(3) -0.022(2) 0.003(2) -0.0007(19)
C34B 0.056(2) 0.035(2) 0.057(3) 0.001(2) 0.003(2) 0.0034(19)
C35B 0.047(2) 0.039(2) 0.036(2) 0.0011(17) 0.0043(17) 0.0044(18)
C51B 0.0347(18) 0.048(2) 0.037(2) -0.0006(17) 0.0066(16) 0.0146(17)
C52B 0.041(2) 0.058(3) 0.044(3) -0.006(2) -0.0021(18) 0.016(2)
C53B 0.052(3) 0.084(4) 0.042(3) -0.005(3) -0.009(2) 0.024(3)
C54B 0.058(3) 0.088(4) 0.044(3) 0.007(3) -0.003(2) 0.035(3)
C55B 0.066(3) 0.065(3) 0.061(3) 0.022(3) 0.011(3) 0.030(3)
C56B 0.048(2) 0.047(2) 0.051(3) 0.002(2) -0.002(2) 0.015(2)
C57B 0.0314(17) 0.0306(17) 0.034(2) -0.0014(15) 0.0030(15) 0.0059(14)
C58B 0.0340(19) 0.048(2) 0.050(3) -0.0082(19) 0.0038(17) 0.0087(17)
C59B 0.045(2) 0.059(3) 0.047(3) -0.010(2) 0.015(2) 0.012(2)
C60B 0.056(2) 0.053(3) 0.032(2) -0.0151(19) 0.0036(19) 0.008(2)
C61B 0.045(2) 0.053(3) 0.040(2) -0.010(2) -0.0025(18) 0.0002(19)
C62B 0.0338(19) 0.047(2) 0.036(2) -0.0053(18) 0.0060(16) 0.0054(17)

loop_
_atom_type_symbol
_atom_type_description
_atom_type_scat_dispersion_real
_atom_type_scat_dispersion_imag
_atom_type_scat_source
C C 0.0033 0.0016 'International Tables Vol C Tables 4.2.6.8 and 6.1.1.4'
H H 0.0000 0.0000 'International Tables Vol C Tables 4.2.6.8 and 6.1.1.4'
N N 0.0061 0.0033 'International Tables Vol C Tables 4.2.6.8 and 6.1.1.4'
O O 0.0106 0.0060 'International Tables Vol C Tables 4.2.6.8 and 6.1.1.4'

loop_
_geom_angle_atom_site_label_1
_geom_angle_atom_site_label_2
_geom_angle_atom_site_label_3
_geom_angle
O1A C1A C11A 109.0(3)
O1A C1A C17A 104.8(3)
C11A C1A C17A 110.8(3)
O1A C1A C2A 108.9(3)
C11A C1A C2A 111.2(3)
C17A C1A C2A 111.9(3)
O3A C2A C4A 104.1(3)
O3A C2A C1A 108.6(3)
C4A C2A C1A 115.8(3)
C2A O3A C3A 111.1(3)
O3A C3A O4A 106.0(3)
O3A C3A C35A 110.0(3)
O4A C3A C35A 108.6(3)
O3A C3A C31A 109.5(3)
O4A C3A C31A 109.8(3)
C35A C3A C31A 112.6(3)
C4A O4A C3A 110.5(2)
O4A C4A C2A 104.5(3)
O4A C4A C5A 109.5(3)
C2A C4A C5A 116.1(3)
O2A C5A C57A 109.6(3)
O2A C5A C51A 110.5(3)
C57A C5A C51A 110.0(3)
O2A C5A C4A 103.3(3)
C57A C5A C4A 111.9(3)
C51A C5A C4A 111.4(3)
C12A C11A C16A 118.4(3)
C12A C11A C1A 120.9(3)
C16A C11A C1A 120.7(3)
C11A C12A C13A 121.4(4)
C14A C13A C12A 119.8(4)
C13A C14A C15A 119.9(4)
C14A C15A C16A 120.3(4)
C11A C16A C15A 120.2(3)
C22A C17A C18A 117.4(3)
C22A C17A C1A 124.8(3)
C18A C17A C1A 117.8(3)
C19A C18A C17A 121.2(4)
C20A C19A C18A 120.1(4)
C19A C20A C21A 120.0(4)
C20A C21A C22A 119.4(4)
C17A C22A C21A 121.9(4)
C3A C31A C32A 111.4(3)
C33A C32A C31A 110.7(4)
C32A C33A C34A 111.2(3)
C35A C34A C33A 110.0(4)
C3A C35A C34A 112.4(3)
C56A C51A C52A 119.0(4)
C56A C51A C5A 121.0(4)
C52A C51A C5A 120.1(4)
C51A C52A C53A 120.0(5)
C54A C53A C52A 120.3(5)
C53A C54A C55A 121.1(4)
C54A C55A C56A 119.8(5)
C51A C56A C55A 119.8(5)
C62A C57A C58A 117.5(4)
C62A C57A C5A 123.6(4)
C58A C57A C5A 118.8(4)
C59A C58A C57A 120.9(5)
C60A C59A C58A 121.7(5)
C59A C60A C61A 118.5(4)
C60A C61A C62A 120.8(5)
C61A C62A C57A 120.7(4)
O1B C1B C17B 103.8(3)
O1B C1B C11B 112.6(3)
C17B C1B C11B 109.2(3)
O1B C1B C2B 107.5(3)
C17B C1B C2B 113.7(3)
C11B C1B C2B 110.0(3)
O3B C2B C4B 102.3(3)
O3B C2B C1B 110.2(3)
C4B C2B C1B 118.0(3)
C2B O3B C3B 109.7(3)
O4B C3B O3B 105.3(3)
O4B C3B C35B 108.8(3)
O3B C3B C35B 109.9(3)
O4B C3B C31B 111.2(3)
O3B C3B C31B 109.3(3)
C35B C3B C31B 112.2(3)
O4B C4B C2B 102.1(3)
O4B C4B C5B 108.7(3)
C2B C4B C5B 118.5(3)
C3B O4B C4B 108.0(3)
O2B C5B C51B 108.0(3)
O2B C5B C57B 106.6(3)
C51B C5B C57B 112.1(3)
O2B C5B C4B 106.0(3)
C51B C5B C4B 110.6(3)
C57B C5B C4B 113.2(3)
C16B C11B C12B 118.9(4)
C16B C11B C1B 121.2(3)
C12B C11B C1B 119.9(4)
C11B C12B C13B 120.1(4)
C14B C13B C12B 120.6(4)
C13B C14B C15B 119.6(4)
C14B C15B C16B 120.1(4)
C11B C16B C15B 120.6(4)
C22B C17B C18B 119.0(4)
C22B C17B C1B 125.1(3)
C18B C17B C1B 115.8(3)
C19B C18B C17B 119.7(4)
C20B C19B C18B 121.0(4)
C19B C20B C21B 119.6(4)
C20B C21B C22B 120.1(4)
C17B C22B C21B 120.5(4)
C3B C31B C32B 111.1(3)
C33B C32B C31B 110.6(4)
C32B C33B C34B 111.4(4)
C33B C34B C35B 110.1(4)
C3B C35B C34B 111.6(4)
C52B C51B C56B 118.8(4)
C52B C51B C5B 121.7(4)
C56B C51B C5B 119.4(4)
C53B C52B C51B 120.4(5)
C54B C53B C52B 120.9(5)
C53B C54B C55B 120.1(4)
C54B C55B C56B 120.4(5)
C51B C56B C55B 119.3(5)
C62B C57B C58B 118.2(4)
C62B C57B C5B 125.2(3)
C58B C57B C5B 116.4(3)
C59B C58B C57B 120.9(4)
C58B C59B C60B 119.8(4)
C61B C60B C59B 119.6(4)
C60B C61B C62B 120.3(4)
C57B C62B C61B 121.2(3)
N1 C2N C1N 107.28(11)
N1 C2N C3N 107.28(11)
C1N C2N C3N 112.98(12)
C2N C3N C4N 112.88(12)
N2 C6N C7N 107.60(10)
N2 C6N C5N 107.37(10)
C7N C6N C5N 112.87(11)
C6N C7N C8N 113.18(11)
N3 C10N C11N 107.30(10)
N3 C10N C9N 107.30(11)
C11N C10N C9N 112.84(11)
C10N C11N C12N 112.86(11)
N4 C14N C15N 107.41(10)
N4 C14N C13N 107.37(10)
C15N C14N C13N 113.00(12)
C14N C15N C16N 113.03(11)
N5 C18N C19N 107.32(11)
N5 C18N C17N 107.33(11)
C19N C18N C17N 112.93(12)
C18N C19N C20N 112.90(12)

loop_
_geom_bond_atom_site_label_1
_geom_bond_atom_site_label_2
_geom_bond_distance
O1A C1A 1.430(4)
C1A C11A 1.530(5)
C1A C17A 1.534(5)
C1A C2A 1.558(5)
O2A C5A 1.414(4)
C2A O3A 1.430(4)
C2A C4A 1.545(5)
O3A C3A 1.432(4)
C3A O4A 1.432(4)
C3A C35A 1.513(5)
C3A C31A 1.517(5)
O4A C4A 1.417(4)
C4A C5A 1.548(5)
C5A C57A 1.535(5)
C5A C51A 1.541(5)
C11A C12A 1.381(5)
C11A C16A 1.394(5)
C12A C13A 1.395(6)
C13A C14A 1.376(7)
C14A C15A 1.377(6)
C15A C16A 1.401(5)
C17A C22A 1.376(5)
C17A C18A 1.402(5)
C18A C19A 1.380(6)
C19A C20A 1.377(7)
C20A C21A 1.379(7)
C21A C22A 1.393(6)
C31A C32A 1.535(6)
C32A C33A 1.516(7)
C33A C34A 1.519(7)
C34A C35A 1.514(6)
C51A C56A 1.390(6)
C51A C52A 1.391(6)
C52A C53A 1.400(7)
C53A C54A 1.343(8)
C54A C55A 1.373(9)
C55A C56A 1.399(7)
C57A C62A 1.395(6)
C57A C58A 1.399(6)
C58A C59A 1.374(7)
C59A C60A 1.371(8)
C60A C61A 1.383(8)
C61A C62A 1.393(6)
O1B C1B 1.426(4)
C1B C17B 1.534(5)
C1B C11B 1.540(5)
C1B C2B 1.548(5)
O2B C5B 1.444(5)
C2B O3B 1.432(4)
C2B C4B 1.547(5)
O3B C3B 1.454(5)
C3B O4B 1.416(4)
C3B C35B 1.516(6)
C3B C31B 1.523(5)
C4B O4B 1.424(5)
C4B C5B 1.553(5)
C5B C51B 1.522(5)
C5B C57B 1.524(5)
C11B C16B 1.374(6)
C11B C12B 1.385(6)
C12B C13B 1.404(7)
C13B C14B 1.365(8)
C14B C15B 1.374(7)
C15B C16B 1.405(6)
C17B C22B 1.375(6)
C17B C18B 1.403(5)
C18B C19B 1.392(6)
C19B C20B 1.369(7)
C20B C21B 1.380(7)
C21B C22B 1.406(6)
C31B C32B 1.535(6)
C32B C33B 1.514(7)
C33B C34B 1.515(7)
C34B C35B 1.519(6)
C51B C52B 1.394(6)
C51B C56B 1.400(6)
C52B C53B 1.383(7)
C53B C54B 1.362(8)
C54B C55B 1.375(9)
C55B C56B 1.405(7)
C57B C62B 1.383(6)
C57B C58B 1.396(5)
C58B C59B 1.394(6)
C59B C60B 1.396(7)
C60B C61B 1.371(6)
C61B C62B 1.395(6)
N1 C2N 1.4804(11)
C1N C2N 1.4999(11)
C2N C3N 1.4998(12)
C3N C4N 1.4994(12)
N2 C6N 1.4789(11)
C5N C6N 1.5004(11)
C6N C7N 1.4984(11)
C7N C8N 1.4987(11)
N3 C10N 1.4799(12)
C9N C10N 1.5001(11)
C10N C11N 1.5003(11)
C11N C12N 1.4999(11)
N4 C14N 1.4793(11)
C13N C14N 1.4995(11)
C14N C15N 1.4992(11)
C15N C16N 1.4994(12)
N5 C18N 1.4799(12)
C17N C18N 1.4996(11)
C18N C19N 1.4998(12)
C19N C20N 1.4998(13)

loop_
_geom_hbond_atom_site_label_D
_geom_hbond_atom_site_label_H
_geom_hbond_atom_site_label_A
_geom_hbond_distance_DH
_geom_hbond_distance_HA
_geom_hbond_distance_DA
_geom_hbond_angle_DHA
O1A H1A O2A 0.84 1.82 2.641(4) 165.5
O1B H1B O2B 0.84 1.85 2.680(4) 170.4
O2A H3A N2 0.84 1.90 2.657(6) 149.6
O2A H3A N1 0.84 1.94 2.68(5) 147.4
O2B H3B N3 0.84 1.84 2.651(15) 161.0
O2B H3B N4 0.84 2.02 2.855(11) 171.9
O2B H3B N5 0.84 1.97 2.79(3) 164.4

loop_
_geom_torsion_atom_site_label_1
_geom_torsion_atom_site_label_2
_geom_torsion_atom_site_label_3
_geom_torsion_atom_site_label_4
_geom_torsion
O1A C1A C11A C12A -26.1(4)
O1B C1B C11B C12B -9.9(5)
O1A C1A C17A C18A -57.2(4)
O1B C1B C17B C18B -62.6(4)
O2A C5A C51A C52A -8.8(5)
O2B C5B C51B C52B -10.4(5)
O2A C5A C57A C58A -69.5(4)
O2B C5B C57B C58B -57.7(4)
O3A C3A C35A C34A -175.1(3)
O3B C3B C35B C34B -175.9(3)
C1N C2N C3N C4N -140(5)
C5N C6N C7N C8N -177.8(4)
C9N C10N C11N C12N -1.9(16)
C13N C14N C15N C16N 55.8(8)
C17N C18N C19N C20N -141(2)
